data_7114133
loop_
_publ_author_name
'Alonso, Pablo J.'
'Forni\'es, Juan'
'Garc\'ia-Monforte, M. Angeles'
'Mart\'in, Antonio'
'Menj\'on, Babil'

_publ_section_title
;
 The first structurally characterised homoleptic \s-organotitanium(iii)
 compound
;
_journal_issue 7
_journal_name_full 'Chemical Communications'
_journal_page_first 728
_journal_paper_doi 10.1039/b111127b
_journal_year 2002
_chemical_formula_sum 'C41 H38 Cl22 Li O4 Ti'
_chemical_formula_weight 1429.45
_chemical_name_systematic
; 
? 
;
_space_group_IT_number 15
_symmetry_cell_setting monoclinic
_symmetry_space_group_name_Hall '-C 2yc'
_symmetry_space_group_name_H-M 'C 1 2/c 1'
_atom_sites_solution_hydrogens geom
_atom_sites_solution_primary direct
_atom_sites_solution_secondary difmap
_audit_creation_method SHELXL
_cell_angle_alpha 90.00
_cell_angle_beta 91.58(3)
_cell_angle_gamma 90.00
_cell_formula_units_Z 4
_cell_length_a 16.748(5)
_cell_length_b 19.1546(15)
_cell_length_c 17.580(2)
_cell_measurement_reflns_used 25
_cell_measurement_temperature 150(2)
_cell_measurement_theta_max 15.6
_cell_measurement_theta_min 10.2
_cell_volume 5637.5(19)
_computing_structure_refinement 'SHELXL-93 (Sheldrick, 1993)'
_computing_structure_solution 'SHELXS-86 (Sheldrick, 1990)'
_diffrn_ambient_temperature 150(2)
_diffrn_measurement_device 'Enraf-Nonius CAD-4'
_diffrn_measurement_method 'omega scans'
_diffrn_radiation_monochromator graphite
_diffrn_radiation_source 'fine-focus sealed tube'
_diffrn_radiation_type MoK\a
_diffrn_radiation_wavelength 0.71073
_diffrn_reflns_av_R_equivalents 0.0281
_diffrn_reflns_av_sigmaI/netI 0.0506
_diffrn_reflns_limit_h_max 14
_diffrn_reflns_limit_h_min 0
_diffrn_reflns_limit_k_max 22
_diffrn_reflns_limit_k_min 0
_diffrn_reflns_limit_l_max 20
_diffrn_reflns_limit_l_min -20
_diffrn_reflns_number 4548
_diffrn_reflns_theta_max 25.02
_diffrn_reflns_theta_min 2.01
_diffrn_standards_decay_% 0
_diffrn_standards_interval_count 300
_diffrn_standards_number 3
_exptl_absorpt_coefficient_mu 1.235
_exptl_absorpt_correction_T_max 0.792
_exptl_absorpt_correction_T_min 0.747
_exptl_absorpt_correction_type psi-scan
_exptl_crystal_colour yellow
_exptl_crystal_density_diffrn 1.684
_exptl_crystal_description parallelepiped
_exptl_crystal_F_000 2860
_exptl_crystal_size_max 0.42
_exptl_crystal_size_mid 0.33
_exptl_crystal_size_min 0.20
_refine_diff_density_max 0.675
_refine_diff_density_min -0.711
_refine_diff_density_rms 0.089
_refine_ls_extinction_method none
_refine_ls_goodness_of_fit_all 1.037
_refine_ls_goodness_of_fit_obs 1.049
_refine_ls_matrix_type full
_refine_ls_number_parameters 313
_refine_ls_number_reflns 4367
_refine_ls_number_restraints 0
_refine_ls_restrained_S_all 1.051
_refine_ls_restrained_S_obs 1.049
_refine_ls_R_factor_all 0.0761
_refine_ls_R_factor_obs 0.0484
_refine_ls_shift/esd_max 0.000
_refine_ls_shift/esd_mean 0.000
_refine_ls_structure_factor_coef Fsqd
_refine_ls_weighting_details 'w=1/[\s^2^(Fo^2^)+(0.0651P)^2^+20.0030P] where P=(Fo^2^+2Fc^2^)/3'
_refine_ls_weighting_scheme calc
_refine_ls_wR_factor_all 0.1385
_refine_ls_wR_factor_obs 0.1202
_reflns_number_observed 3363
_reflns_number_total 4368
_reflns_observed_criterion >2sigma(I)
_cod_data_source_file b111127b.txt
_cod_data_source_block amt186
_cod_depositor_comments
;
The following automatic conversions were performed:

'_refine_ls_weighting_scheme' value 'calc
w=1/[\s^2^(Fo^2^)+(0.0651P)^2^+20.0030P] where P=(Fo^2^+2Fc^2^)/3'
was changed to 'calc'. New tag '_refine_ls_weighting_details' was
created. The value of the new tag was set to
'w=1/[\s^2^(Fo^2^)+(0.0651P)^2^+20.0030P] where P=(Fo^2^+2Fc^2^)/3'.

Automatic conversion script
Id: cif_fix_values 3143 2015-03-26 13:38:13Z robertas 
;
_cod_original_cell_volume 5637.6(18)
_cod_original_sg_symbol_H-M 'C 2/c'
_cod_database_code 7114133

loop_
_symmetry_equiv_pos_as_xyz
'x, y, z'
'-x, y, -z+1/2'
'x+1/2, y+1/2, z'
'-x+1/2, y+1/2, -z+1/2'
'-x, -y, -z'
'x, -y, z-1/2'
'-x+1/2, -y+1/2, -z'
'x+1/2, -y+1/2, z-1/2'

loop_
_atom_site_aniso_label
_atom_site_aniso_U_11
_atom_site_aniso_U_22
_atom_site_aniso_U_33
_atom_site_aniso_U_23
_atom_site_aniso_U_13
_atom_site_aniso_U_12
Ti 0.0248(8) 0.0180(6) 0.0182(6) 0.000 0.0027(5) 0.000
Cl2 0.0382(8) 0.0319(6) 0.0168(5) 0.0013(5) 0.0016(5) 0.0020(6)
Cl3 0.0466(10) 0.0519(8) 0.0454(8) 0.0228(7) 0.0131(7) -0.0093(7)
Cl4 0.0426(11) 0.0489(9) 0.0785(11) 0.0115(8) -0.0050(8) -0.0237(7)
Cl5 0.0468(10) 0.0553(9) 0.0450(8) -0.0044(7) -0.0179(7) -0.0145(7)
Cl6 0.0429(9) 0.0389(7) 0.0189(6) 0.0042(5) -0.0031(5) -0.0033(6)
Cl8 0.0246(8) 0.0367(7) 0.0306(6) 0.0014(5) 0.0038(5) 0.0045(5)
Cl9 0.0510(11) 0.0579(9) 0.0460(8) 0.0167(7) 0.0023(7) 0.0278(8)
Cl10 0.0774(13) 0.0488(9) 0.0408(8) 0.0249(7) 0.0181(8) 0.0183(8)
Cl11 0.0401(9) 0.0382(7) 0.0294(6) 0.0037(5) 0.0126(6) -0.0084(6)
Cl12 0.0221(8) 0.0361(6) 0.0277(6) 0.0026(5) 0.0035(5) 0.0025(5)
C1 0.021(3) 0.021(2) 0.023(2) 0.001(2) 0.002(2) 0.003(2)
C2 0.023(3) 0.028(2) 0.021(2) 0.003(2) 0.003(2) 0.006(2)
C3 0.024(3) 0.030(3) 0.033(3) 0.011(2) 0.008(2) 0.001(2)
C4 0.024(3) 0.031(3) 0.049(3) 0.003(2) 0.002(3) -0.009(2)
C5 0.029(3) 0.030(3) 0.034(3) -0.004(2) -0.006(2) -0.003(2)
C6 0.031(3) 0.027(2) 0.019(2) 0.001(2) 0.001(2) 0.004(2)
C7 0.023(3) 0.019(2) 0.025(2) 0.001(2) -0.003(2) -0.004(2)
C8 0.025(3) 0.025(2) 0.025(2) -0.003(2) 0.004(2) 0.000(2)
C9 0.039(4) 0.032(3) 0.025(3) 0.003(2) 0.000(2) 0.014(2)
C10 0.046(4) 0.027(3) 0.027(3) 0.006(2) 0.004(2) 0.006(2)
C11 0.038(4) 0.025(2) 0.022(2) -0.004(2) 0.007(2) -0.005(2)
C12 0.021(3) 0.022(2) 0.024(2) -0.004(2) 0.000(2) 0.001(2)
Li 0.078(11) 0.035(7) 0.027(6) 0.000 0.001(7) 0.000
O1 0.065(3) 0.041(2) 0.070(3) -0.018(2) 0.018(2) -0.013(2)
C13 0.070(6) 0.087(6) 0.060(5) -0.009(4) 0.006(4) -0.010(4)
C14 0.093(7) 0.109(7) 0.059(5) -0.002(5) 0.012(4) -0.008(6)
C15 0.073(6) 0.067(5) 0.096(6) -0.013(4) -0.014(5) 0.005(4)
C16 0.075(6) 0.065(5) 0.099(6) -0.007(5) -0.014(5) 0.000(4)
O2 0.060(3) 0.038(2) 0.029(2) 0.009(2) -0.015(2) -0.019(2)
C17 0.103(6) 0.083(5) 0.035(3) 0.012(3) -0.027(4) -0.059(5)
C18 0.149(8) 0.074(5) 0.044(4) 0.015(4) -0.041(5) -0.064(5)
C19 0.055(4) 0.042(3) 0.021(3) 0.003(2) -0.002(2) -0.010(3)
C20 0.044(4) 0.030(3) 0.025(3) 0.000(2) -0.002(2) -0.006(2)
Cl13 0.117(2) 0.0512(10) 0.0496(10) 0.0039(8) -0.0131(10) 0.0057(10)
C21 0.093(8) 0.042(5) 0.059(6) 0.000 0.022(6) 0.000

loop_
_atom_site_label
_atom_site_type_symbol
_atom_site_fract_x
_atom_site_fract_y
_atom_site_fract_z
_atom_site_U_iso_or_equiv
_atom_site_thermal_displace_type
_atom_site_occupancy
_atom_site_calc_flag
_atom_site_refinement_flags
Ti Ti 0.0000 0.17223(6) 0.2500 0.0203(3) Uani 1 d S
Cl2 Cl -0.05903(8) 0.07613(6) 0.37483(6) 0.0290(3) Uani 1 d .
Cl3 Cl -0.18971(9) -0.03924(8) 0.37814(8) 0.0478(4) Uani 1 d .
Cl4 Cl -0.28217(10) -0.07930(8) 0.22757(10) 0.0568(5) Uani 1 d .
Cl5 Cl -0.25800(10) 0.00847(8) 0.08082(8) 0.0494(4) Uani 1 d .
Cl6 Cl -0.12935(8) 0.12446(7) 0.07873(6) 0.0336(3) Uani 1 d .
Cl8 Cl -0.13056(8) 0.27368(7) 0.18385(7) 0.0306(3) Uani 1 d .
Cl9 Cl -0.12798(10) 0.38236(8) 0.05158(9) 0.0517(4) Uani 1 d .
Cl10 Cl 0.03055(11) 0.40874(8) -0.03277(8) 0.0554(5) Uani 1 d .
Cl11 Cl 0.18343(8) 0.32523(7) 0.01275(7) 0.0357(3) Uani 1 d .
Cl12 Cl 0.18087(7) 0.21864(6) 0.14443(6) 0.0286(3) Uani 1 d .
C1 C -0.0978(3) 0.0970(2) 0.2283(2) 0.0217(10) Uani 1 d .
C2 C -0.1154(3) 0.0572(2) 0.2921(3) 0.0238(11) Uani 1 d .
C3 C -0.1723(3) 0.0046(2) 0.2942(3) 0.0290(12) Uani 1 d .
C4 C -0.2147(3) -0.0111(3) 0.2280(3) 0.0348(13) Uani 1 d .
C5 C -0.2015(3) 0.0275(3) 0.1621(3) 0.0313(12) Uani 1 d .
C6 C -0.1444(3) 0.0791(2) 0.1635(3) 0.0257(11) Uani 1 d .
C7 C 0.0236(3) 0.2479(2) 0.1586(3) 0.0225(11) Uani 1 d .
C8 C -0.0427(3) 0.2873(2) 0.1342(3) 0.0246(11) Uani 1 d .
C9 C -0.0423(3) 0.3359(3) 0.0759(3) 0.0320(13) Uani 1 d .
C10 C 0.0275(3) 0.3477(3) 0.0386(3) 0.0332(13) Uani 1 d .
C11 C 0.0961(3) 0.3111(2) 0.0602(3) 0.0280(12) Uani 1 d .
C12 C 0.0927(3) 0.2624(2) 0.1190(3) 0.0224(11) Uani 1 d .
Li Li 0.0000 0.2225(7) 0.7500 0.046(4) Uani 1 d S
O1 O -0.0855(3) 0.2756(2) 0.7949(3) 0.0585(12) Uani 1 d .
C13 C -0.1545(5) 0.2379(4) 0.8208(4) 0.072(2) Uani 1 d .
H13A H -0.1530(5) 0.1896(4) 0.8008(4) 0.087 Uiso 1 calc R
H13B H -0.2036(5) 0.2604(4) 0.8000(4) 0.087 Uiso 1 calc R
C14 C -0.1578(6) 0.2356(5) 0.9038(4) 0.087(3) Uani 1 d .
H14A H -0.2053(6) 0.2096(5) 0.9185(4) 0.131 Uiso 1 calc R
H14B H -0.1604(6) 0.2832(5) 0.9238(4) 0.131 Uiso 1 calc R
H14C H -0.1098(6) 0.2123(5) 0.9246(4) 0.131 Uiso 1 calc R
C15 C -0.0998(5) 0.3486(4) 0.7938(5) 0.079(2) Uani 1 d .
H15A H -0.0477(5) 0.3728(4) 0.7988(5) 0.095 Uiso 1 calc R
H15B H -0.1308(5) 0.3608(4) 0.8390(5) 0.095 Uiso 1 calc R
C16 C -0.1437(5) 0.3765(4) 0.7239(5) 0.080(2) Uani 1 d .
H16A H -0.1505(5) 0.4271(4) 0.7288(5) 0.120 Uiso 1 calc R
H16B H -0.1963(5) 0.3541(4) 0.7190(5) 0.120 Uiso 1 calc R
H16C H -0.1129(5) 0.3662(4) 0.6787(5) 0.120 Uiso 1 calc R
O2 O 0.0516(2) 0.1608(2) 0.8223(2) 0.0425(10) Uani 1 d .
C17 C 0.1060(5) 0.1876(4) 0.8804(3) 0.074(3) Uani 1 d .
H17A H 0.1618(5) 0.1830(4) 0.8640(3) 0.089 Uiso 1 calc R
H17B H 0.0950(5) 0.2377(4) 0.8896(3) 0.089 Uiso 1 calc R
C18 C 0.0948(6) 0.1486(4) 0.9479(4) 0.090(3) Uani 1 d .
H18A H 0.0687(6) 0.1781(4) 0.9862(4) 0.108 Uiso 1 calc R
H18B H 0.1472(6) 0.1334(4) 0.9694(4) 0.108 Uiso 1 calc R
C19 C 0.0444(4) 0.0867(3) 0.9305(3) 0.0394(14) Uani 1 d .
H19A H -0.0049(4) 0.0874(3) 0.9604(3) 0.047 Uiso 1 calc R
H19B H 0.0739(4) 0.0429(3) 0.9418(3) 0.047 Uiso 1 calc R
C20 C 0.0246(3) 0.0932(3) 0.8456(3) 0.0327(13) Uani 1 d .
H20A H 0.0521(3) 0.0561(3) 0.8170(3) 0.039 Uiso 1 calc R
H20B H -0.0336(3) 0.0886(3) 0.8358(3) 0.039 Uiso 1 calc R
Cl13 Cl -0.01926(14) 0.51784(9) 0.83017(10) 0.0730(6) Uani 1 d .
C21 C 0.0000 0.5690(5) 0.7500 0.065(3) Uani 1 d S

loop_
_atom_type_symbol
_atom_type_description
_atom_type_scat_dispersion_real
_atom_type_scat_dispersion_imag
_atom_type_scat_source
C C 0.0033 0.0016 'International Tables Vol C Tables 4.2.6.8 and 6.1.1.4'
H H 0.0000 0.0000 'International Tables Vol C Tables 4.2.6.8 and 6.1.1.4'
Li Li -0.0003 0.0001 'International Tables Vol C Tables 4.2.6.8 and 6.1.1.4'
O O 0.0106 0.0060 'International Tables Vol C Tables 4.2.6.8 and 6.1.1.4'
Cl Cl 0.1484 0.1585 'International Tables Vol C Tables 4.2.6.8 and 6.1.1.4'
Ti Ti 0.2776 0.4457 'International Tables Vol C Tables 4.2.6.8 and 6.1.1.4'

loop_
_geom_angle_atom_site_label_1
_geom_angle_atom_site_label_2
_geom_angle_atom_site_label_3
_geom_angle
_geom_angle_site_symmetry_1
_geom_angle_site_symmetry_3
C7 Ti C1 114.0(2) 2 .
C7 Ti C1 116.8(2) 2 2
C1 Ti C1 98.5(2) . 2
C7 Ti C7 97.9(2) 2 .
C1 Ti C7 116.8(2) . .
C1 Ti C7 114.0(2) 2 .
C2 C1 C6 113.2(4) . .
C2 C1 Ti 113.0(3) . .
C6 C1 Ti 133.8(3) . .
C3 C2 C1 125.3(4) . .
C3 C2 Cl2 118.9(4) . .
C1 C2 Cl2 115.8(4) . .
C4 C3 C2 118.3(4) . .
C4 C3 Cl3 121.3(4) . .
C2 C3 Cl3 120.5(4) . .
C3 C4 C5 119.7(5) . .
C3 C4 Cl4 119.3(4) . .
C5 C4 Cl4 121.0(4) . .
C6 C5 C4 119.5(5) . .
C6 C5 Cl5 121.9(4) . .
C4 C5 Cl5 118.6(4) . .
C5 C6 C1 124.0(4) . .
C5 C6 Cl6 117.3(4) . .
C1 C6 Cl6 118.6(4) . .
C12 C7 C8 113.6(4) . .
C12 C7 Ti 131.5(3) . .
C8 C7 Ti 114.8(3) . .
C9 C8 C7 124.7(5) . .
C9 C8 Cl8 119.3(4) . .
C7 C8 Cl8 116.0(3) . .
C10 C9 C8 119.0(5) . .
C10 C9 Cl9 120.5(4) . .
C8 C9 Cl9 120.6(4) . .
C9 C10 C11 119.6(4) . .
C9 C10 Cl10 120.2(4) . .
C11 C10 Cl10 120.2(4) . .
C10 C11 C12 119.4(5) . .
C10 C11 Cl11 119.6(4) . .
C12 C11 Cl11 121.0(4) . .
C7 C12 C11 123.7(4) . .
C7 C12 Cl12 118.9(3) . .
C11 C12 Cl12 117.3(4) . .
O2 Li O2 104.2(6) . 2_556
O2 Li O1 112.1(2) . .
O2 Li O1 105.5(2) 2_556 .
O2 Li O1 105.5(2) . 2_556
O2 Li O1 112.1(2) 2_556 2_556
O1 Li O1 116.8(7) . 2_556
C15 O1 C13 111.2(6) . .
C15 O1 Li 129.6(6) . .
C13 O1 Li 118.0(5) . .
O1 C13 C14 112.4(6) . .
O1 C15 C16 115.9(7) . .
C20 O2 C17 108.5(4) . .
C20 O2 Li 127.1(4) . .
C17 O2 Li 120.8(5) . .
C18 C17 O2 108.0(5) . .
C17 C18 C19 109.7(5) . .
C18 C19 C20 104.1(4) . .
O2 C20 C19 106.9(4) . .
Cl13 C21 Cl13 112.0(5) . 2_556

loop_
_geom_bond_atom_site_label_1
_geom_bond_atom_site_label_2
_geom_bond_distance
_geom_bond_site_symmetry_2
Ti C7 2.207(4) 2
Ti C1 2.207(5) .
Ti C1 2.207(5) 2
Ti C7 2.207(4) .
Cl2 C2 1.750(5) .
Cl3 C3 1.730(5) .
Cl4 C4 1.727(5) .
Cl5 C5 1.731(5) .
Cl6 C6 1.749(5) .
Cl8 C8 1.751(5) .
Cl9 C9 1.731(5) .
Cl10 C10 1.716(5) .
Cl11 C11 1.726(5) .
Cl12 C12 1.746(5) .
C1 C2 1.394(6) .
C1 C6 1.406(6) .
C2 C3 1.389(7) .
C3 C4 1.380(7) .
C4 C5 1.395(7) .
C5 C6 1.376(7) .
C7 C12 1.394(7) .
C7 C8 1.400(7) .
C8 C9 1.385(7) .
C9 C10 1.376(8) .
C10 C11 1.389(7) .
C11 C12 1.395(6) .
Li O2 1.923(9) .
Li O2 1.923(9) 2_556
Li O1 1.942(8) .
Li O1 1.942(8) 2_556
O1 C15 1.418(8) .
O1 C13 1.446(8) .
C13 C14 1.463(10) .
C15 C16 1.512(11) .
O2 C20 1.435(6) .
O2 C17 1.444(7) .
C17 C18 1.420(9) .
C18 C19 1.483(8) .
C19 C20 1.526(7) .
Cl13 C21 1.754(5) .
C21 Cl13 1.754(5) 2_556
